data_7214264
loop_
_publ_author_name
'Constable, Edwin C.'
'Housecroft, Catherine E.'
'Vujovic, Srboljub'
'Zampese, Jennifer A.'

_publ_section_title
;
 Metallohexacycles containing
 4&#x2032;-aryl-4,2&#x2032;:6&#x2032;,4&#x2032;&#x2032;-terpyridines:
 conformational preferences and fullerene capture
;
_journal_issue 3
_journal_name_full CrystEngComm
_journal_page_first 328
_journal_paper_doi 10.1039/c3ce42012d
_journal_volume 16
_journal_year 2014
_chemical_formula_moiety 'C186 H126 Br12 N18 Zn6, 3(C H Cl3), 15(H2 O)'
_chemical_formula_sum 'C189 H159 Br12 Cl9 N18 O15 Zn6'
_chemical_formula_weight 4592.60
_chemical_name_systematic
; 
 ? 
;
_space_group_IT_number 148
_symmetry_cell_setting trigonal
_symmetry_space_group_name_Hall '-R 3'
_symmetry_space_group_name_H-M 'R -3 :H'
_atom_sites_solution_hydrogens geom
_atom_sites_solution_primary direct
_atom_sites_solution_secondary difmap
_audit_creation_method SHELXL-97
_cell_angle_alpha 90.00
_cell_angle_beta 90.00
_cell_angle_gamma 120.00
_cell_formula_units_Z 3
_cell_length_a 38.975(2)
_cell_length_b 38.975(2)
_cell_length_c 11.4827(8)
_cell_measurement_reflns_used 9872
_cell_measurement_temperature 123(2)
_cell_measurement_theta_max 26.15
_cell_measurement_theta_min 3.50
_cell_volume 15105.9(15)
_computing_cell_refinement 'Bruker SAINT'
_computing_data_collection 'Bruker APEX2'
_computing_data_reduction 'Bruker SAINT'
_computing_molecular_graphics 'Bruker SHELXTL'
_computing_publication_material 'Bruker SHELXTL'
_computing_structure_refinement 'SHELXL-97 (Sheldrick, 1997)'
_computing_structure_solution 'SHELXS-97 (Sheldrick, 1990)'
_diffrn_ambient_temperature 123(2)
_diffrn_measured_fraction_theta_full 0.999
_diffrn_measured_fraction_theta_max 0.999
_diffrn_measurement_device_type 'Bruker APEX-II CCD'
_diffrn_measurement_method '\f and \w scans'
_diffrn_radiation_monochromator graphite
_diffrn_radiation_source 'fine-focus sealed tube'
_diffrn_radiation_type MoK\a
_diffrn_radiation_wavelength 0.71073
_diffrn_reflns_av_R_equivalents 0.0580
_diffrn_reflns_av_sigmaI/netI 0.0271
_diffrn_reflns_limit_h_max 53
_diffrn_reflns_limit_h_min -53
_diffrn_reflns_limit_k_max 53
_diffrn_reflns_limit_k_min -53
_diffrn_reflns_limit_l_max 15
_diffrn_reflns_limit_l_min -15
_diffrn_reflns_number 125042
_diffrn_reflns_theta_full 29.00
_diffrn_reflns_theta_max 29.00
_diffrn_reflns_theta_min 1.81
_diffrn_standards_number 0
_exptl_absorpt_coefficient_mu 3.264
_exptl_absorpt_correction_T_max 0.6402
_exptl_absorpt_correction_T_min 0.3410
_exptl_absorpt_correction_type multi-scan
_exptl_absorpt_process_details sadabs
_exptl_crystal_colour colourless
_exptl_crystal_density_diffrn 1.505
_exptl_crystal_density_method 'not measured'
_exptl_crystal_description Block
_exptl_crystal_F_000 6786
_exptl_crystal_size_max 0.42
_exptl_crystal_size_mid 0.15
_exptl_crystal_size_min 0.15
_refine_diff_density_max 1.113
_refine_diff_density_min -0.845
_refine_diff_density_rms 0.214
_refine_ls_extinction_method none
_refine_ls_goodness_of_fit_ref 1.111
_refine_ls_hydrogen_treatment constr
_refine_ls_matrix_type full
_refine_ls_number_parameters 585
_refine_ls_number_reflns 8934
_refine_ls_number_restraints 36
_refine_ls_restrained_S_all 1.110
_refine_ls_R_factor_all 0.0703
_refine_ls_R_factor_gt 0.0425
_refine_ls_shift/su_max 0.049
_refine_ls_shift/su_mean 0.003
_refine_ls_structure_factor_coef Fsqd
_refine_ls_weighting_details 'calc w=1/[\s^2^(Fo^2^)+(0.1077P)^2^+31.0307P] where P=(Fo^2^+2Fc^2^)/3'
_refine_ls_weighting_scheme calc
_refine_ls_wR_factor_gt 0.1267
_refine_ls_wR_factor_ref 0.1717
_reflns_number_gt 6705
_reflns_number_total 8934
_reflns_threshold_expression >2sigma(I)
_cod_data_source_file c3ce42012d.txt
_cod_data_source_block sv41
_cod_depositor_comments
;
The following automatic conversions were performed:

'_symmetry_cell_setting' value 'Trigonal' changed to 'trigonal'
according to
/usr/data/users/saulius/crontab/automatic-downloads/current/RSC/lib/dictionaries/cif_core.dic
dictionary named 'cif_core.dic' version 2.4.2 from 2011-04-26.

Automatic conversion script
Id: cif_fix_values 2281 2013-09-26 08:29:07Z andrius 
;
_cod_original_cell_volume 15105.8(17)
_cod_original_sg_symbol_Hall -R3
_cod_original_sg_symbol_H-M R-3
_cod_database_code 7214264

loop_
_symmetry_equiv_pos_as_xyz
'x, y, z'
'-y, x-y, z'
'-x+y, -x, z'
'x+2/3, y+1/3, z+1/3'
'-y+2/3, x-y+1/3, z+1/3'
'-x+y+2/3, -x+1/3, z+1/3'
'x+1/3, y+2/3, z+2/3'
'-y+1/3, x-y+2/3, z+2/3'
'-x+y+1/3, -x+2/3, z+2/3'
'-x, -y, -z'
'y, -x+y, -z'
'x-y, x, -z'
'-x+2/3, -y+1/3, -z+1/3'
'y+2/3, -x+y+1/3, -z+1/3'
'x-y+2/3, x+1/3, -z+1/3'
'-x+1/3, -y+2/3, -z+2/3'
'y+1/3, -x+y+2/3, -z+2/3'
'x-y+1/3, x+2/3, -z+2/3'

loop_
_atom_site_label
_atom_site_type_symbol
_atom_site_fract_x
_atom_site_fract_y
_atom_site_fract_z
_atom_site_U_iso_or_equiv
_atom_site_adp_type
_atom_site_occupancy
_atom_site_symmetry_multiplicity
_atom_site_calc_flag
_atom_site_refinement_flags
_atom_site_disorder_assembly
_atom_site_disorder_group
Zn1 Zn 0.603517(8) 0.595559(8) 0.57548(2) 0.02528(7) Uani 1 1 d . . .
Br1 Br 0.662937(7) 0.619153(8) 0.68147(2) 0.03573(7) Uani 1 1 d . . .
Br2 Br 0.580461(8) 0.543956(7) 0.43712(2) 0.03646(7) Uani 1 1 d . . .
N1 N 0.60556(6) 0.64266(6) 0.48708(18) 0.0271(5) Uani 1 1 d . . .
N2 N 0.61762(6) 0.77265(6) 0.40188(18) 0.0272(5) Uani 1 1 d . A .
N3 N 0.65265(5) 0.89369(6) 0.63231(17) 0.0255(4) Uani 1 1 d . . .
C1 C 0.59021(9) 0.63965(8) 0.3802(2) 0.0377(7) Uani 1 1 d . . .
H1A H 0.5788 0.6147 0.3419 0.045 Uiso 1 1 calc R . .
C2 C 0.59015(9) 0.67077(7) 0.3231(2) 0.0367(7) Uani 1 1 d . . .
H2A H 0.5791 0.6673 0.2474 0.044 Uiso 1 1 calc R . .
C3 C 0.60659(7) 0.70738(7) 0.3786(2) 0.0258(5) Uani 1 1 d . . .
C4 C 0.62348(9) 0.71055(8) 0.4863(3) 0.0417(7) Uani 1 1 d . . .
H4A H 0.6358 0.7353 0.5256 0.050 Uiso 1 1 calc R . .
C5 C 0.62274(9) 0.67828(8) 0.5379(3) 0.0388(7) Uani 1 1 d . . .
H5A H 0.6348 0.6814 0.6119 0.047 Uiso 1 1 calc R . .
C6 C 0.60529(7) 0.74199(7) 0.3279(2) 0.0271(5) Uani 1 1 d . . .
C7 C 0.59230(7) 0.74279(7) 0.2155(2) 0.0301(6) Uani 1 1 d . A .
H7A H 0.5840 0.7207 0.1653 0.036 Uiso 1 1 calc R . .
C8 C 0.59155(7) 0.77626(7) 0.1775(2) 0.0304(6) Uani 1 1 d . . .
C9 C 0.60350(7) 0.80777(7) 0.2566(2) 0.0299(6) Uani 1 1 d . A .
H9A H 0.6028 0.8309 0.2348 0.036 Uiso 1 1 calc R . .
C10 C 0.61633(7) 0.80468(7) 0.3670(2) 0.0274(5) Uani 1 1 d . . .
C11 C 0.65070(7) 0.85895(7) 0.6511(2) 0.0310(5) Uani 1 1 d . A .
H11A H 0.6582 0.8542 0.7255 0.037 Uiso 1 1 calc R . .
C12 C 0.63830(8) 0.82960(7) 0.5674(2) 0.0334(6) Uani 1 1 d . . .
H12A H 0.6364 0.8049 0.5854 0.040 Uiso 1 1 calc R A .
C13 C 0.62863(7) 0.83645(7) 0.4570(2) 0.0263(5) Uani 1 1 d . A .
C14 C 0.63125(7) 0.87254(7) 0.4366(2) 0.0294(6) Uani 1 1 d . . .
H14A H 0.6249 0.8784 0.3620 0.035 Uiso 1 1 calc R A .
C15 C 0.64313(7) 0.90029(7) 0.5252(2) 0.0287(5) Uani 1 1 d . A .
H15A H 0.6446 0.9249 0.5098 0.034 Uiso 1 1 calc R . .
C16 C 0.58171(12) 0.78098(14) 0.0605(4) 0.0292(10) Uani 0.591(2) 1 d PU A 1
C17 C 0.54402(14) 0.74471(17) 0.0110(5) 0.0395(14) Uani 0.591(2) 1 d P A 1
H17A H 0.5292 0.7219 0.0582 0.047 Uiso 0.591(2) 1 calc PR A 1
C18 C 0.53212(12) 0.74546(13) -0.1007(4) 0.0305(11) Uani 0.591(2) 1 d P A 1
H18A H 0.5102 0.7224 -0.1321 0.037 Uiso 0.591(2) 1 calc PR A 1
C19 C 0.55159(13) 0.77936(13) -0.1689(4) 0.0311(11) Uani 0.591(2) 1 d P A 1
C20 C 0.58303(12) 0.81198(12) -0.1180(4) 0.0281(10) Uani 0.591(2) 1 d P A 1
H20A H 0.5969 0.8356 -0.1625 0.034 Uiso 0.591(2) 1 calc PR A 1
C21 C 0.59581(13) 0.81178(15) 0.0003(4) 0.0327(13) Uani 0.591(2) 1 d PU A 1
H21A H 0.6156 0.8360 0.0334 0.039 Uiso 0.591(2) 1 calc PR A 1
C22 C 0.54016(13) 0.77622(13) -0.2937(4) 0.0335(11) Uani 0.591(2) 1 d P A 1
C23 C 0.53787(12) 0.80760(13) -0.3546(4) 0.0307(10) Uani 0.591(2) 1 d P A 1
C24 C 0.54351(15) 0.84288(17) -0.3062(5) 0.0398(14) Uani 0.591(2) 1 d PU A 1
H24A H 0.5508 0.8489 -0.2267 0.048 Uiso 0.591(2) 1 calc PR A 1
C25 C 0.5387(2) 0.8674(3) -0.3716(9) 0.089(3) Uani 0.591(2) 1 d P A 1
H25A H 0.5364 0.8876 -0.3324 0.107 Uiso 0.591(2) 1 calc PR A 1
C26 C 0.53670(16) 0.86735(16) -0.4858(6) 0.0510(15) Uani 0.591(2) 1 d P A 1
H26A H 0.5401 0.8898 -0.5282 0.061 Uiso 0.591(2) 1 calc PR A 1
C27 C 0.52944(15) 0.83305(16) -0.5399(5) 0.0446(14) Uani 0.591(2) 1 d P A 1
H27A H 0.5236 0.8303 -0.6208 0.054 Uiso 0.591(2) 1 calc PR A 1
C28 C 0.53017(13) 0.80216(18) -0.4830(4) 0.0354(13) Uani 0.591(2) 1 d P A 1
C29 C 0.52303(15) 0.76767(16) -0.5338(5) 0.0419(13) Uani 0.591(2) 1 d P A 1
H29A H 0.5159 0.7637 -0.6138 0.050 Uiso 0.591(2) 1 calc PR A 1
C30 C 0.52560(17) 0.73852(17) -0.4762(5) 0.0451(15) Uani 0.591(2) 1 d PU A 1
H30A H 0.5222 0.7157 -0.5164 0.054 Uiso 0.591(2) 1 calc PR A 1
C31 C 0.53370(15) 0.74305(16) -0.3522(4) 0.0399(12) Uani 0.591(2) 1 d P A 1
H31A H 0.5345 0.7224 -0.3107 0.048 Uiso 0.591(2) 1 calc PR A 1
C16' C 0.5727(2) 0.7769(2) 0.0579(7) 0.0297(15) Uani 0.409(2) 1 d PU A 2
C17' C 0.5495(4) 0.7511(4) 0.0003(13) 0.075(4) Uani 0.409(2) 1 d P A 2
H17B H 0.5369 0.7241 0.0238 0.090 Uiso 0.409(2) 1 calc PR A 2
C18' C 0.5409(2) 0.7648(2) -0.1194(8) 0.049(2) Uani 0.409(2) 1 d P A 2
H18B H 0.5192 0.7451 -0.1626 0.058 Uiso 0.409(2) 1 calc PR A 2
C19' C 0.5598(2) 0.7994(2) -0.1662(7) 0.0404(19) Uani 0.409(2) 1 d P A 2
C20' C 0.5928(2) 0.8283(2) -0.1061(7) 0.0370(18) Uani 0.409(2) 1 d P A 2
H20B H 0.6083 0.8540 -0.1381 0.044 Uiso 0.409(2) 1 calc PR A 2
C21' C 0.6021(3) 0.8198(3) -0.0070(8) 0.045(2) Uani 0.409(2) 1 d P A 2
H21B H 0.6262 0.8384 0.0295 0.054 Uiso 0.409(2) 1 calc PR A 2
C22' C 0.5475(2) 0.8104(2) -0.2768(8) 0.0460(19) Uani 0.409(2) 1 d P A 2
C23' C 0.5378(2) 0.7885(3) -0.3789(8) 0.052(2) Uani 0.409(2) 1 d P A 2
C24' C 0.5376(2) 0.7504(3) -0.3908(7) 0.043(2) Uani 0.409(2) 1 d P A 2
H24B H 0.5456 0.7409 -0.3261 0.052 Uiso 0.409(2) 1 calc PR A 2
C25' C 0.5264(4) 0.7288(4) -0.4889(11) 0.076(4) Uani 0.409(2) 1 d PU A 2
H25B H 0.5244 0.7035 -0.4912 0.092 Uiso 0.409(2) 1 calc PR A 2
C26' C 0.5173(3) 0.7450(4) -0.5933(8) 0.074(4) Uani 0.409(2) 1 d P A 2
H26B H 0.5106 0.7304 -0.6640 0.089 Uiso 0.409(2) 1 calc PR A 2
C27' C 0.5184(4) 0.7812(4) -0.5898(11) 0.084(4) Uani 0.409(2) 1 d P A 2
H27B H 0.5136 0.7920 -0.6580 0.100 Uiso 0.409(2) 1 calc PR A 2
C28' C 0.5276(4) 0.8037(3) -0.4723(10) 0.060(4) Uani 0.409(2) 1 d P A 2
C29' C 0.5318(3) 0.8406(4) -0.4785(12) 0.077(3) Uani 0.409(2) 1 d P A 2
H29B H 0.5263 0.8492 -0.5500 0.092 Uiso 0.409(2) 1 calc PR A 2
C30' C 0.5457(2) 0.8703(3) -0.3664(8) 0.0348(18) Uani 0.409(2) 1 d PU A 2
H30B H 0.5509 0.8968 -0.3609 0.042 Uiso 0.409(2) 1 calc PR A 2
C31' C 0.5481(2) 0.8451(2) -0.2773(7) 0.0346(17) Uani 0.409(2) 1 d PU A 2
H31B H 0.5508 0.8557 -0.2013 0.042 Uiso 0.409(2) 1 calc PR A 2
C100 C 0.4463(3) 0.6394(3) 0.2532(10) 0.088(4) Uani 0.50 1 d P B 1
H10A H 0.4292 0.6101 0.2455 0.106 Uiso 0.50 1 calc PR B 1
Cl1 Cl 0.49032(9) 0.64675(8) 0.2524(3) 0.1015(10) Uani 0.50 1 d P B 1
Cl2 Cl 0.43025(10) 0.65075(10) 0.3837(4) 0.1407(15) Uani 0.50 1 d P B 1
Cl3 Cl 0.43603(13) 0.65916(18) 0.1200(5) 0.179(2) Uani 0.50 1 d P B 1
O1 O 0.4371(2) 0.6739(3) -0.2969(10) 0.148(4) Uani 0.45 1 d P C 2
O2 O 0.4185(2) 0.6178(2) 0.1701(6) 0.097(2) Uani 0.50 1 d P D 2
O3 O 0.49716(18) 0.6681(3) 0.2567(7) 0.099(3) Uani 0.50 1 d P E 2
O4 O 0.3977(3) 0.6617(3) -0.3484(15) 0.087(4) Uani 0.25 1 d P F 3
O5 O 0.4064(9) 0.6604(7) -0.112(4) 0.145(9) Uani 0.15 1 d PU G 3
O6 O 0.3333 0.6667 0.082(7) 0.17(3) Uani 0.15 3 d SP . .
O7 O 0.4516(5) 0.6892(4) 0.279(2) 0.153(6) Uani 0.20 1 d P H 3
O8 O 0.4239(4) 0.6504(5) -0.377(3) 0.190(11) Uani 0.25 1 d P I 4
O9 O 0.5096(6) 0.6403(6) 0.122(2) 0.080(6) Uiso 0.15 1 d P J 4

loop_
_atom_site_aniso_label
_atom_site_aniso_U_11
_atom_site_aniso_U_22
_atom_site_aniso_U_33
_atom_site_aniso_U_23
_atom_site_aniso_U_13
_atom_site_aniso_U_12
Zn1 0.03138(11) 0.02237(10) 0.01934(13) 0.00028(9) 0.00535(10) 0.01137(9)
Br1 0.03106(10) 0.04583(12) 0.02818(13) 0.00006(10) 0.00373(9) 0.01764(9)
Br2 0.04895(13) 0.02960(10) 0.02499(12) -0.00661(9) 0.00740(10) 0.01525(9)
N1 0.0321(8) 0.0256(8) 0.0224(10) 0.0006(7) 0.0048(7) 0.0136(7)
N2 0.0368(8) 0.0272(8) 0.0213(9) -0.0031(7) -0.0034(8) 0.0188(7)
N3 0.0334(8) 0.0315(8) 0.0182(9) -0.0028(7) -0.0033(7) 0.0213(6)
C1 0.0547(14) 0.0242(10) 0.0287(13) -0.0032(9) -0.0064(12) 0.0155(10)
C2 0.0561(14) 0.0280(10) 0.0230(12) -0.0029(9) -0.0082(11) 0.0188(10)
C3 0.0323(9) 0.0261(9) 0.0204(11) -0.0016(8) 0.0043(8) 0.0157(7)
C4 0.0699(15) 0.0296(10) 0.0307(13) -0.0104(9) -0.0164(12) 0.0287(10)
C5 0.0598(14) 0.0318(10) 0.0264(13) -0.0058(9) -0.0117(11) 0.0242(10)
C6 0.0345(10) 0.0262(9) 0.0221(11) -0.0028(8) -0.0030(9) 0.0162(8)
C7 0.0348(10) 0.0310(10) 0.0242(12) -0.0067(9) -0.0064(9) 0.0163(8)
C8 0.0357(10) 0.0361(10) 0.0214(11) -0.0046(9) -0.0062(9) 0.0194(8)
C9 0.0390(10) 0.0327(10) 0.0228(11) -0.0038(9) -0.0058(9) 0.0217(8)
C10 0.0342(9) 0.0296(9) 0.0221(11) -0.0045(8) -0.0040(9) 0.0187(8)
C11 0.0493(10) 0.0346(9) 0.0192(11) -0.0038(8) -0.0052(9) 0.0287(8)
C12 0.0539(12) 0.0324(10) 0.0224(12) -0.0044(9) -0.0072(10) 0.0280(8)
C13 0.0340(9) 0.0291(9) 0.0209(11) -0.0045(8) -0.0051(9) 0.0197(7)
C14 0.0402(10) 0.0317(9) 0.0205(11) -0.0034(8) -0.0086(9) 0.0212(8)
C15 0.0381(10) 0.0300(9) 0.0239(11) -0.0046(8) -0.0084(9) 0.0214(8)
C16 0.0257(14) 0.0432(17) 0.029(2) -0.0133(15) -0.0108(15) 0.0245(12)
C17 0.0369(18) 0.063(3) 0.027(2) -0.0231(19) -0.0204(17) 0.0312(18)
C18 0.0324(17) 0.0335(19) 0.0211(19) -0.0085(15) -0.0105(15) 0.0130(15)
C19 0.0373(18) 0.0272(17) 0.027(2) 0.0073(16) -0.0036(17) 0.0146(15)
C20 0.0330(16) 0.0286(16) 0.025(2) -0.0068(15) -0.0097(15) 0.0171(13)
C21 0.0377(17) 0.042(2) 0.024(2) 0.0030(17) -0.0042(17) 0.0247(16)
C22 0.0389(18) 0.0378(19) 0.025(2) -0.0011(16) -0.0091(16) 0.0202(15)
C23 0.0328(16) 0.0373(18) 0.024(2) -0.0021(16) -0.0088(16) 0.0193(14)
C24 0.0391(19) 0.055(2) 0.026(2) -0.0025(19) -0.0147(18) 0.0241(17)
C25 0.064(4) 0.107(6) 0.080(5) 0.024(5) -0.023(4) 0.031(4)
C26 0.053(3) 0.042(2) 0.054(3) 0.015(2) -0.009(2) 0.021(2)
C27 0.046(2) 0.052(2) 0.033(3) 0.010(2) -0.005(2) 0.0229(19)
C28 0.0296(16) 0.065(3) 0.019(2) 0.0050(18) -0.0021(16) 0.0290(16)
C29 0.045(2) 0.051(2) 0.028(2) -0.002(2) -0.0052(19) 0.0225(19)
C30 0.056(2) 0.046(2) 0.038(3) -0.008(2) -0.014(2) 0.0282(19)
C31 0.062(2) 0.053(2) 0.019(2) -0.0030(17) -0.0069(19) 0.0392(17)
C16' 0.028(2) 0.044(3) 0.023(3) -0.008(2) -0.020(2) 0.022(2)
C17' 0.082(7) 0.076(7) 0.071(8) -0.023(6) -0.002(6) 0.042(6)
C18' 0.052(4) 0.020(3) 0.064(5) -0.016(3) -0.026(4) 0.011(3)
C19' 0.052(3) 0.034(3) 0.036(4) 0.003(3) 0.007(3) 0.022(3)
C20' 0.049(3) 0.037(3) 0.030(4) -0.007(3) -0.005(3) 0.025(2)
C21' 0.073(4) 0.053(3) 0.031(4) 0.022(3) 0.028(3) 0.049(3)
C22' 0.050(3) 0.054(3) 0.043(4) 0.000(3) -0.003(3) 0.033(3)
C23' 0.040(3) 0.069(4) 0.050(5) 0.005(4) -0.010(3) 0.030(3)
C24' 0.047(3) 0.069(4) 0.019(4) -0.005(3) -0.009(3) 0.032(3)
C25' 0.072(6) 0.086(7) 0.046(5) -0.006(5) -0.014(5) 0.021(6)
C26' 0.057(4) 0.122(8) 0.035(5) -0.004(5) -0.007(4) 0.039(5)
C27' 0.086(6) 0.092(7) 0.066(7) 0.001(6) -0.019(6) 0.039(6)
C28' 0.078(7) 0.039(4) 0.041(6) -0.008(4) -0.004(5) 0.013(5)
C29' 0.081(5) 0.084(6) 0.079(8) 0.011(6) -0.011(6) 0.051(5)
C30' 0.023(2) 0.043(3) 0.038(4) 0.007(3) -0.011(2) 0.017(2)
C31' 0.044(3) 0.042(3) 0.028(3) 0.009(2) -0.013(3) 0.030(2)
C100 0.072(5) 0.050(4) 0.098(7) -0.011(5) 0.022(5) -0.003(4)
Cl1 0.0998(15) 0.0719(12) 0.137(2) 0.0342(14) 0.0142(16) 0.0458(11)
Cl2 0.1106(18) 0.0951(18) 0.200(4) -0.029(2) 0.051(2) 0.0394(15)
Cl3 0.123(2) 0.230(4) 0.205(5) 0.003(4) -0.011(3) 0.104(2)
O1 0.130(4) 0.204(6) 0.173(9) -0.098(6) -0.079(5) 0.129(4)
O2 0.112(4) 0.093(4) 0.077(4) 0.001(3) -0.042(4) 0.045(3)
O3 0.043(3) 0.121(6) 0.091(5) 0.010(5) 0.011(3) 0.011(4)
O4 0.054(4) 0.079(6) 0.148(13) -0.007(7) -0.013(6) 0.047(4)
O5 0.180(15) 0.087(10) 0.21(2) 0.008(13) 0.033(15) 0.097(9)
O6 0.10(2) 0.10(2) 0.31(9) 0.000 0.000 0.050(11)
O7 0.149(8) 0.099(6) 0.262(16) -0.141(8) -0.155(9) 0.102(5)
O8 0.088(7) 0.122(8) 0.40(3) 0.112(14) 0.078(13) 0.082(6)

loop_
_atom_type_symbol
_atom_type_description
_atom_type_scat_dispersion_real
_atom_type_scat_dispersion_imag
_atom_type_scat_source
C C 0.0033 0.0016 'International Tables Vol C Tables 4.2.6.8 and 6.1.1.4'
H H 0.0000 0.0000 'International Tables Vol C Tables 4.2.6.8 and 6.1.1.4'
N N 0.0061 0.0033 'International Tables Vol C Tables 4.2.6.8 and 6.1.1.4'
Br Br -0.2901 2.4595 'International Tables Vol C Tables 4.2.6.8 and 6.1.1.4'
Zn Zn 0.2839 1.4301 'International Tables Vol C Tables 4.2.6.8 and 6.1.1.4'
Cl Cl 0.1484 0.1585 'International Tables Vol C Tables 4.2.6.8 and 6.1.1.4'
O O 0.0106 0.0060 'International Tables Vol C Tables 4.2.6.8 and 6.1.1.4'

loop_
_geom_angle_atom_site_label_1
_geom_angle_atom_site_label_2
_geom_angle_atom_site_label_3
_geom_angle
_geom_angle_site_symmetry_1
_geom_angle_site_symmetry_3
N3 Zn1 N1 111.28(8) 14_456 .
N3 Zn1 Br1 104.02(6) 14_456 .
N1 Zn1 Br1 108.26(6) . .
N3 Zn1 Br2 104.14(6) 14_456 .
N1 Zn1 Br2 104.82(6) . .
Br1 Zn1 Br2 124.127(18) . .
C5 N1 C1 117.3(2) . .
C5 N1 Zn1 119.06(18) . .
C1 N1 Zn1 123.62(17) . .
C10 N2 C6 118.5(2) . .
C11 N3 C15 117.4(2) . .
C11 N3 Zn1 120.47(17) . 15_556
C15 N3 Zn1 121.86(17) . 15_556
N1 C1 C2 123.6(2) . .
N1 C1 H1A 118.2 . .
C2 C1 H1A 118.2 . .
C1 C2 C3 118.8(3) . .
C1 C2 H2A 120.6 . .
C3 C2 H2A 120.6 . .
C4 C3 C2 117.2(2) . .
C4 C3 C6 120.0(2) . .
C2 C3 C6 122.8(2) . .
C5 C4 C3 120.9(2) . .
C5 C4 H4A 119.6 . .
C3 C4 H4A 119.6 . .
N1 C5 C4 122.1(3) . .
N1 C5 H5A 118.9 . .
C4 C5 H5A 118.9 . .
N2 C6 C7 122.6(2) . .
N2 C6 C3 113.5(2) . .
C7 C6 C3 124.0(2) . .
C8 C7 C6 119.4(2) . .
C8 C7 H7A 120.3 . .
C6 C7 H7A 120.3 . .
C7 C8 C9 117.6(2) . .
C7 C8 C16 123.1(3) . .
C9 C8 C16 119.1(3) . .
C7 C8 C16' 121.4(4) . .
C9 C8 C16' 120.5(4) . .
C10 C9 C8 119.3(3) . .
C10 C9 H9A 120.3 . .
C8 C9 H9A 120.3 . .
N2 C10 C9 122.5(2) . .
N2 C10 C13 114.9(2) . .
C9 C10 C13 122.6(2) . .
N3 C11 C12 123.0(2) . .
N3 C11 H11A 118.5 . .
C12 C11 H11A 118.5 . .
C11 C12 C13 119.5(2) . .
C11 C12 H12A 120.2 . .
C13 C12 H12A 120.2 . .
C14 C13 C12 117.6(2) . .
C14 C13 C10 123.9(2) . .
C12 C13 C10 118.5(2) . .
C13 C14 C15 119.8(2) . .
C13 C14 H14A 120.1 . .
C15 C14 H14A 120.1 . .
N3 C15 C14 122.6(2) . .
N3 C15 H15A 118.7 . .
C14 C15 H15A 118.7 . .
C21 C16 C8 128.6(4) . .
C21 C16 C17 115.7(5) . .
C8 C16 C17 114.8(4) . .
C18 C17 C16 120.0(5) . .
C18 C17 H17A 120.0 . .
C16 C17 H17A 120.0 . .
C17 C18 C19 121.2(4) . .
C17 C18 H18A 119.4 . .
C19 C18 H18A 119.4 . .
C20 C19 C18 116.7(4) . .
C20 C19 C22 125.1(4) . .
C18 C19 C22 117.8(4) . .
C19 C20 C21 122.8(4) . .
C19 C20 H20A 118.6 . .
C21 C20 H20A 118.6 . .
C16 C21 C20 122.5(4) . .
C16 C21 H21A 118.8 . .
C20 C21 H21A 118.8 . .
C31 C22 C23 120.1(4) . .
C31 C22 C19 117.3(5) . .
C23 C22 C19 122.5(4) . .
C24 C23 C22 126.5(4) . .
C24 C23 C28 116.9(5) . .
C22 C23 C28 116.6(5) . .
C25 C24 C23 119.0(7) . .
C25 C24 H24A 120.5 . .
C23 C24 H24A 120.5 . .
C24 C25 C26 127.3(11) . .
C24 C25 H25A 116.4 . .
C26 C25 H25A 116.3 . .
C25 C26 C27 115.9(7) . .
C25 C26 H26A 122.0 . .
C27 C26 H26A 122.0 . .
C26 C27 C28 123.5(5) . .
C26 C27 H27A 118.3 . .
C28 C27 H27A 118.3 . .
C29 C28 C27 125.1(5) . .
C29 C28 C23 119.3(5) . .
C27 C28 C23 115.6(5) . .
C28 C29 C30 123.6(5) . .
C28 C29 H29A 118.2 . .
C30 C29 H29A 118.2 . .
C29 C30 C31 118.6(6) . .
C29 C30 H30A 120.7 . .
C31 C30 H30A 120.7 . .
C22 C31 C30 121.7(5) . .
C22 C31 H31A 119.2 . .
C30 C31 H31A 119.2 . .
C17' C16' C8 130.8(11) . .
C17' C16' C21' 117.5(10) . .
C8 C16' C21' 108.5(5) . .
C16' C17' C18' 114.2(12) . .
C16' C17' H17B 122.9 . .
C18' C17' H17B 122.9 . .
C19' C18' C17' 127.9(8) . .
C19' C18' H18B 116.1 . .
C17' C18' H18B 116.1 . .
C18' C19' C20' 116.8(8) . .
C18' C19' C22' 124.0(7) . .
C20' C19' C22' 119.2(7) . .
C21' C20' C19' 119.7(7) . .
C21' C20' H20B 120.2 . .
C19' C20' H20B 120.2 . .
C20' C21' C16' 121.0(7) . .
C20' C21' H21B 119.5 . .
C16' C21' H21B 119.5 . .
C31' C22' C23' 118.7(8) . .
C31' C22' C19' 116.6(7) . .
C23' C22' C19' 124.7(8) . .
C28' C23' C22' 116.2(10) . .
C28' C23' C24' 120.0(9) . .
C22' C23' C24' 123.8(8) . .
C25' C24' C23' 122.8(11) . .
C25' C24' H24B 118.6 . .
C23' C24' H24B 118.6 . .
C24' C25' C26' 119.0(14) . .
C24' C25' H25B 120.5 . .
C26' C25' H25B 120.5 . .
C27' C26' C25' 121.1(11) . .
C27' C26' H26B 119.4 . .
C25' C26' H26B 119.4 . .
C26' C27' C28' 118.7(11) . .
C26' C27' H27B 120.7 . .
C28' C27' H27B 120.7 . .
C29' C28' C23' 125.9(11) . .
C29' C28' C27' 115.0(12) . .
C23' C28' C27' 118.0(12) . .
C28' C29' C30' 121.8(11) . .
C28' C29' H29B 119.1 . .
C30' C29' H29B 119.1 . .
C31' C30' C29' 100.8(8) . .
C31' C30' H30B 129.6 . .
C29' C30' H30B 129.6 . .
C22' C31' C30' 135.3(9) . .
C22' C31' H31B 112.4 . .
C30' C31' H31B 112.4 . .
Cl1 C100 Cl2 116.4(7) . .
Cl1 C100 Cl3 111.1(6) . .
Cl2 C100 Cl3 115.1(7) . .
Cl1 C100 H10A 104.2 . .
Cl2 C100 H10A 104.2 . .
Cl3 C100 H10A 104.2 . .

loop_
_geom_bond_atom_site_label_1
_geom_bond_atom_site_label_2
_geom_bond_distance
_geom_bond_site_symmetry_2
Zn1 N3 2.049(2) 14_456
Zn1 N1 2.064(2) .
Zn1 Br1 2.3581(4) .
Zn1 Br2 2.3599(4) .
N1 C5 1.336(3) .
N1 C1 1.344(4) .
N2 C10 1.336(3) .
N2 C6 1.344(3) .
N3 C11 1.336(3) .
N3 C15 1.346(3) .
N3 Zn1 2.049(2) 15_556
C1 C2 1.380(4) .
C1 H1A 0.9500 .
C2 C3 1.392(3) .
C2 H2A 0.9500 .
C3 C4 1.378(4) .
C3 C6 1.493(4) .
C4 C5 1.377(4) .
C4 H4A 0.9500 .
C5 H5A 0.9500 .
C6 C7 1.392(4) .
C7 C8 1.390(4) .
C7 H7A 0.9500 .
C8 C9 1.406(4) .
C8 C16 1.434(6) .
C8 C16' 1.563(8) .
C9 C10 1.390(4) .
C9 H9A 0.9500 .
C10 C13 1.495(3) .
C11 C12 1.383(4) .
C11 H11A 0.9500 .
C12 C13 1.386(4) .
C12 H12A 0.9500 .
C13 C14 1.379(4) .
C14 C15 1.385(3) .
C14 H14A 0.9500 .
C15 H15A 0.9500 .
C16 C21 1.250(7) .
C16 C17 1.550(6) .
C17 C18 1.369(7) .
C17 H17A 0.9500 .
C18 C19 1.390(6) .
C18 H18A 0.9500 .
C19 C20 1.379(6) .
C19 C22 1.487(6) .
C20 C21 1.449(7) .
C20 H20A 0.9500 .
C21 H21A 0.9500 .
C22 C31 1.364(7) .
C22 C23 1.450(7) .
C23 C24 1.394(8) .
C23 C28 1.499(7) .
C24 C25 1.300(13) .
C24 H24A 0.9500 .
C25 C26 1.313(12) .
C25 H25A 0.9500 .
C26 C27 1.370(9) .
C26 H26A 0.9500 .
C27 C28 1.382(9) .
C27 H27A 0.9500 .
C28 C29 1.360(9) .
C29 C30 1.361(9) .
C29 H29A 0.9500 .
C30 C31 1.450(8) .
C30 H30A 0.9500 .
C31 H31A 0.9500 .
C16' C17' 1.165(15) .
C16' C21' 1.658(11) .
C17' C18' 1.570(18) .
C17' H17B 0.9500 .
C18' C19' 1.288(11) .
C18' H18B 0.9500 .
C19' C20' 1.396(10) .
C19' C22' 1.495(12) .
C20' C21' 1.286(12) .
C20' H20B 0.9500 .
C21' H21B 0.9500 .
C22' C31' 1.337(12) .
C22' C23' 1.387(13) .
C23' C28' 1.375(17) .
C23' C24' 1.488(15) .
C24' C25' 1.342(15) .
C24' H24B 0.9500 .
C25' C26' 1.477(19) .
C25' H25B 0.9500 .
C26' C27' 1.39(2) .
C26' H26B 0.9500 .
C27' C28' 1.550(17) .
C27' H27B 0.9500 .
C28' C29' 1.367(19) .
C29' C30' 1.631(16) .
C29' H29B 0.9500 .
C30' C31' 1.453(13) .
C30' H30B 0.9500 .
C31' H31B 0.9500 .
C100 Cl1 1.594(12) .
C100 Cl2 1.763(11) .
C100 Cl3 1.842(13) .
C100 H10A 1.0000 .
